data_7022752
loop_
_publ_author_name
'Ribeiro, Marcos A.'
'Lanznaster, Maur\'icio'
'Silva, Marcos M. P.'
'Resende, Jackson A. L. C.'
'Pinheiro, Maur\'icio V B'
'Krambrock, Klaus'
'Stumpf, Humberto O.'
'Pinheiro, Carlos B.'

_publ_section_title
;
 Cobalt lawsone complexes: searching for new valence tautomers.
;
_journal_issue 15
_journal_name_full 'Dalton transactions (Cambridge, England : 2003)'
_journal_page_first 5462
_journal_page_last 5470
_journal_paper_doi 10.1039/c3dt32968b
_journal_volume 42
_journal_year 2013
_chemical_formula_sum 'C37 H26 Co N2 O6'
_chemical_formula_weight 653.53
_space_group_IT_number 2
_symmetry_cell_setting triclinic
_symmetry_space_group_name_Hall '-P 1'
_symmetry_space_group_name_H-M 'P -1'
_atom_sites_solution_hydrogens geom
_atom_sites_solution_primary direct
_atom_sites_solution_secondary difmap
_audit_conform_dict_location ftp://ftp.iucr.org/pub/cif_core.dic
_audit_conform_dict_name cif_core.dic
_audit_conform_dict_version 2.4
_audit_creation_date 2012-10-11T15:34:42-00:00
_audit_creation_method 'WinGX routine CIF_UPDATE'
_cell_angle_alpha 96.822(5)
_cell_angle_beta 90.829(5)
_cell_angle_gamma 90.052(5)
_cell_formula_units_Z 2
_cell_length_a 7.5420(4)
_cell_length_b 12.2546(8)
_cell_length_c 15.9401(11)
_cell_measurement_reflns_used 2451
_cell_measurement_temperature 150(2)
_cell_measurement_theta_max 62.4358
_cell_measurement_theta_min 2.7899
_cell_volume 1462.66(16)
_computing_cell_refinement
;
CrysAlisPro, Oxford Diffraction Ltd.,
Version 1.171.33.49a (release 05-10-2009 CrysAlis171 .NET)
(compiled Oct 5 2009,17:28:39)
;
_computing_data_collection
;
CrysAlisPro, Oxford Diffraction Ltd.,
Version 1.171.33.49a (release 05-10-2009 CrysAlis171 .NET)
(compiled Oct 5 2009,17:28:39)
;
_computing_data_reduction
;
CrysAlisPro, Oxford Diffraction Ltd.,
Version 1.171.33.49a (release 05-10-2009 CrysAlis171 .NET)
(compiled Oct 5 2009,17:28:39)
;
_computing_molecular_graphics 'ORTEP-3: Farrugia, L. J. (1997). J. Appl. Cryst. 30, 565.'
_computing_publication_material 'PublCIF (Westrip, 2010)'
_computing_structure_refinement 'SHELXL-97 (Sheldrick, 1997)'
_computing_structure_solution 'SHELXS-97 (Sheldrick, 1990)'
_diffrn_ambient_temperature 150.00(10)
_diffrn_detector_area_resol_mean 10.4186
_diffrn_measured_fraction_theta_full 0.991
_diffrn_measured_fraction_theta_max 0.873
_diffrn_measurement_device_type 'Xcalibur, Atlas, Gemini ultra'
_diffrn_measurement_method '\w scans'
_diffrn_radiation_monochromator mirror
_diffrn_radiation_source 'Enhance Ultra (Cu) X-ray Source'
_diffrn_radiation_type 'Cu K\a'
_diffrn_radiation_wavelength 1.5418
_diffrn_reflns_av_R_equivalents 0.0359
_diffrn_reflns_av_sigmaI/netI 0.0643
_diffrn_reflns_limit_h_max 8
_diffrn_reflns_limit_h_min -7
_diffrn_reflns_limit_k_max 13
_diffrn_reflns_limit_k_min -13
_diffrn_reflns_limit_l_max 18
_diffrn_reflns_limit_l_min -18
_diffrn_reflns_number 8301
_diffrn_reflns_theta_full 80
_diffrn_reflns_theta_max 62.53
_diffrn_reflns_theta_min 2.79
_exptl_absorpt_coefficient_mu 5.051
_exptl_absorpt_correction_T_max 0.892
_exptl_absorpt_correction_T_min 0.494
_exptl_absorpt_correction_type analytical
_exptl_absorpt_process_details
;
CrysAlisPro, Agilent Technologies,
Version 1.171.35.21 (release 20-01-2012 CrysAlis171 .NET)
(compiled Jan 23 2012,18:06:46)
Analytical numeric absorption correction using a multifaceted crystal
model based on expressions derived by R.C. Clark & J.S. Reid.
(Clark, R. C. & Reid, J. S. (1995). Acta Cryst. A51, 887-897)
;
_exptl_crystal_colour 'dark red'
_exptl_crystal_density_diffrn 1.484
_exptl_crystal_density_method 'not measured'
_exptl_crystal_description needles
_exptl_crystal_F_000 674
_exptl_crystal_size_max 0.1940
_exptl_crystal_size_mid 0.1655
_exptl_crystal_size_min 0.0230
_refine_diff_density_max 0.503
_refine_diff_density_min -0.296
_refine_diff_density_rms 0.066
_refine_ls_extinction_method none
_refine_ls_goodness_of_fit_ref 1.052
_refine_ls_hydrogen_treatment constr
_refine_ls_matrix_type full
_refine_ls_number_parameters 416
_refine_ls_number_reflns 4092
_refine_ls_number_restraints 0
_refine_ls_restrained_S_all 1.052
_refine_ls_R_factor_all 0.0868
_refine_ls_R_factor_gt 0.0601
_refine_ls_shift/su_max 0.000
_refine_ls_shift/su_mean 0.000
_refine_ls_structure_factor_coef Fsqd
_refine_ls_weighting_details 'calc w=1/[\s^2^(Fo^2^)+(0.0657P)^2^+0.9772P] where P=(Fo^2^+2Fc^2^)/3'
_refine_ls_weighting_scheme calc
_refine_ls_wR_factor_gt 0.1374
_refine_ls_wR_factor_ref 0.1554
_reflns_number_gt 3060
_reflns_number_total 4092
_reflns_threshold_expression >2sigma(I)
_cod_data_source_file c3dt32968b.txt
_cod_data_source_block lau25b
_cod_database_code 7022752

loop_
_space_group_symop_operation_xyz
'x, y, z'
'-x, -y, -z'

loop_
_atom_site_label
_atom_site_type_symbol
_atom_site_fract_x
_atom_site_fract_y
_atom_site_fract_z
_atom_site_U_iso_or_equiv
_atom_site_adp_type
_atom_site_occupancy
_atom_site_symmetry_multiplicity
_atom_site_calc_flag
_atom_site_refinement_flags
Co Co 0.76958(10) 0.09124(6) 0.20590(5) 0.0383(3) Uani 1 1 d .
O1A O 0.7466(4) 0.0028(3) 0.31312(19) 0.0408(8) Uani 1 1 d .
O2 O 0.5103(4) 0.1319(3) 0.21249(19) 0.0392(8) Uani 1 1 d .
O1 O 0.7761(4) 0.2438(3) 0.28823(19) 0.0407(8) Uani 1 1 d .
O2A O 1.0228(4) 0.0400(3) 0.22117(19) 0.0406(8) Uani 1 1 d .
N2 N 0.7070(5) -0.0313(3) 0.1071(2) 0.0389(10) Uani 1 1 d .
N1 N 0.8432(5) 0.1656(3) 0.0988(2) 0.0365(9) Uani 1 1 d .
C10 C 0.7420(7) 0.4527(4) 0.3874(3) 0.0448(13) Uani 1 1 d .
H10 H 0.8574 0.4216 0.3853 0.054 Uiso 1 1 calc R
C6A C 0.9072(6) -0.0925(4) 0.4110(3) 0.0356(11) Uani 1 1 d .
C27 C 0.7028(6) -0.0806(4) -0.0426(3) 0.0468(13) Uani 1 1 d .
H27 H 0.7289 -0.0628 -0.0975 0.056 Uiso 1 1 calc R
C34 C 0.4151(16) 0.5220(9) 0.1226(6) 0.113(3) Uani 1 1 d .
H34 H 0.3194 0.4872 0.0905 0.136 Uiso 1 1 calc R
C1 C 0.6276(7) 0.2885(4) 0.2967(3) 0.0367(12) Uani 1 1 d .
C6 C 0.6009(6) 0.3952(4) 0.3453(3) 0.0392(12) Uani 1 1 d .
C30 C 0.6310(7) -0.1261(4) 0.1157(3) 0.0456(13) Uani 1 1 d .
H30 H 0.6043 -0.1421 0.1710 0.055 Uiso 1 1 calc R
C2 C 0.4736(6) 0.2251(4) 0.2537(3) 0.0359(12) Uani 1 1 d .
C7A C 1.0884(7) -0.1907(4) 0.5023(3) 0.0448(13) Uani 1 1 d .
H7A H 1.1992 -0.2215 0.5159 0.054 Uiso 1 1 calc R
C2A C 1.0504(6) -0.0170(4) 0.2838(3) 0.0361(11) Uani 1 1 d .
C5A C 1.0715(6) -0.1366(4) 0.4305(3) 0.0384(12) Uani 1 1 d .
C21 C 0.9157(6) 0.2644(4) 0.0996(3) 0.0450(13) Uani 1 1 d .
H21 H 0.9310 0.3084 0.1525 0.054 Uiso 1 1 calc R
C4A C 1.2289(7) -0.1233(4) 0.3761(3) 0.0453(13) Uani 1 1 d .
C25 C 0.8237(6) 0.1021(4) 0.0242(3) 0.0391(12) Uani 1 1 d .
C29 C 0.5879(6) -0.2041(4) 0.0474(3) 0.0454(13) Uani 1 1 d .
H29 H 0.5347 -0.2722 0.0558 0.054 Uiso 1 1 calc R
C5 C 0.4311(7) 0.4415(4) 0.3477(3) 0.0428(13) Uani 1 1 d .
C7 C 0.4059(7) 0.5440(4) 0.3923(3) 0.0506(14) Uani 1 1 d .
H7 H 0.2911 0.5759 0.3941 0.061 Uiso 1 1 calc R
C26 C 0.7429(6) -0.0072(4) 0.0279(3) 0.0387(12) Uani 1 1 d .
C10A C 0.7618(6) -0.1025(4) 0.4625(3) 0.0397(12) Uani 1 1 d .
H10A H 0.6503 -0.0727 0.4488 0.048 Uiso 1 1 calc R
C3A C 1.2080(6) -0.0633(4) 0.3041(3) 0.0416(13) Uani 1 1 d .
H3A H 1.3075 -0.0556 0.2694 0.050 Uiso 1 1 calc R
C9 C 0.7147(8) 0.5541(4) 0.4317(3) 0.0511(14) Uani 1 1 d .
H9 H 0.8110 0.5927 0.4607 0.061 Uiso 1 1 calc R
C1A C 0.8895(6) -0.0336(4) 0.3359(3) 0.0371(12) Uani 1 1 d .
C35 C 0.3871(13) 0.6131(11) 0.1868(8) 0.131(4) Uani 1 1 d .
H35 H 0.2710 0.6401 0.1986 0.158 Uiso 1 1 calc R
C24 C 0.8768(6) 0.1396(4) -0.0517(3) 0.0464(13) Uani 1 1 d .
H24 H 0.8633 0.0942 -0.1040 0.056 Uiso 1 1 calc R
C9A C 0.7810(7) -0.1561(4) 0.5340(3) 0.0436(13) Uani 1 1 d .
H9A H 0.6825 -0.1631 0.5694 0.052 Uiso 1 1 calc R
C8A C 0.9446(7) -0.1997(4) 0.5537(3) 0.0469(14) Uani 1 1 d .
H8A H 0.9575 -0.2360 0.6029 0.056 Uiso 1 1 calc R
C23 C 0.9484(7) 0.2430(5) -0.0486(4) 0.0551(15) Uani 1 1 d .
H23 H 0.9829 0.2704 -0.0993 0.066 Uiso 1 1 calc R
C3 C 0.3081(6) 0.2729(4) 0.2605(3) 0.0418(12) Uani 1 1 d .
H3 H 0.2088 0.2320 0.2365 0.050 Uiso 1 1 calc R
C4 C 0.2798(7) 0.3809(4) 0.3018(3) 0.0468(13) Uani 1 1 d .
C28 C 0.6250(7) -0.1792(4) -0.0325(3) 0.0482(14) Uani 1 1 d .
H28 H 0.5968 -0.2303 -0.0805 0.058 Uiso 1 1 calc R
C22 C 0.9703(7) 0.3068(5) 0.0274(3) 0.0523(14) Uani 1 1 d .
H22 H 1.0214 0.3781 0.0306 0.063 Uiso 1 1 calc R
C8 C 0.5462(8) 0.6006(4) 0.4343(3) 0.0545(15) Uani 1 1 d .
H8 H 0.5275 0.6710 0.4648 0.065 Uiso 1 1 calc R
C36 C 0.5370(13) 0.6622(6) 0.2323(5) 0.089(3) Uani 1 1 d .
H36 H 0.5220 0.7226 0.2747 0.107 Uiso 1 1 calc R
C32 C 0.7262(13) 0.5343(6) 0.1527(5) 0.090(2) Uani 1 1 d .
H32 H 0.8419 0.5070 0.1402 0.108 Uiso 1 1 calc R
C31 C 0.7047(11) 0.6207(5) 0.2140(4) 0.076(2) Uani 1 1 d .
C33 C 0.5872(15) 0.4879(7) 0.1102(6) 0.106(3) Uani 1 1 d .
H33 H 0.6082 0.4273 0.0687 0.128 Uiso 1 1 calc R
C37 C 0.8637(11) 0.6680(6) 0.2600(5) 0.107(3) Uani 1 1 d .
H37A H 0.9605 0.6145 0.2540 0.160 Uiso 1 1 calc R
H37B H 0.8364 0.6861 0.3199 0.160 Uiso 1 1 calc R
H37C H 0.8996 0.7349 0.2365 0.160 Uiso 1 1 calc R
O4A O 1.3719(5) -0.1656(3) 0.3938(2) 0.0567(10) Uani 1 1 d .
O4 O 0.1316(5) 0.4258(3) 0.3008(3) 0.0626(11) Uani 1 1 d .

loop_
_atom_site_aniso_label
_atom_site_aniso_U_11
_atom_site_aniso_U_22
_atom_site_aniso_U_33
_atom_site_aniso_U_23
_atom_site_aniso_U_13
_atom_site_aniso_U_12
Co 0.0343(5) 0.0461(5) 0.0346(4) 0.0058(4) -0.0009(4) 0.0005(4)
O1A 0.0306(19) 0.056(2) 0.0374(18) 0.0135(16) -0.0045(16) -0.0007(16)
O2 0.0303(19) 0.049(2) 0.0372(18) 0.0025(16) -0.0034(15) 0.0012(16)
O1 0.036(2) 0.047(2) 0.0392(19) 0.0020(16) -0.0014(16) 0.0029(16)
O2A 0.0322(19) 0.052(2) 0.0387(18) 0.0116(17) -0.0004(15) 0.0018(16)
N2 0.036(2) 0.045(2) 0.035(2) 0.0053(19) -0.0003(19) 0.003(2)
N1 0.032(2) 0.043(2) 0.036(2) 0.0078(19) -0.0009(19) 0.0066(19)
C10 0.044(3) 0.050(3) 0.041(3) 0.009(3) 0.000(3) 0.000(3)
C6A 0.033(3) 0.038(3) 0.035(3) 0.005(2) 0.001(2) -0.004(2)
C27 0.040(3) 0.064(4) 0.038(3) 0.014(3) -0.007(2) 0.000(3)
C34 0.133(10) 0.126(9) 0.092(7) 0.060(6) -0.015(7) -0.021(7)
C1 0.041(3) 0.045(3) 0.026(2) 0.011(2) 0.005(2) 0.004(2)
C6 0.037(3) 0.046(3) 0.035(3) 0.009(2) 0.003(2) 0.000(2)
C30 0.043(3) 0.056(3) 0.040(3) 0.012(3) 0.004(3) 0.004(3)
C2 0.033(3) 0.048(3) 0.028(2) 0.011(2) 0.000(2) 0.000(2)
C7A 0.047(3) 0.041(3) 0.047(3) 0.009(2) -0.015(3) 0.003(2)
C2A 0.030(3) 0.042(3) 0.037(3) 0.004(2) -0.004(2) 0.000(2)
C5A 0.039(3) 0.037(3) 0.039(3) 0.002(2) -0.005(2) 0.001(2)
C21 0.039(3) 0.048(3) 0.049(3) 0.011(3) 0.001(3) -0.001(3)
C4A 0.033(3) 0.050(3) 0.052(3) 0.001(3) -0.004(3) -0.002(3)
C25 0.028(3) 0.050(3) 0.040(3) 0.008(2) 0.002(2) 0.006(2)
C29 0.037(3) 0.042(3) 0.055(3) -0.002(3) 0.002(3) 0.004(2)
C5 0.045(3) 0.045(3) 0.040(3) 0.011(2) 0.010(3) 0.003(3)
C7 0.048(3) 0.049(3) 0.056(3) 0.010(3) 0.013(3) 0.005(3)
C26 0.026(3) 0.056(3) 0.035(3) 0.007(2) -0.005(2) 0.006(2)
C10A 0.036(3) 0.047(3) 0.036(3) 0.005(2) -0.007(2) -0.001(2)
C3A 0.033(3) 0.055(3) 0.037(3) 0.007(2) 0.005(2) -0.001(2)
C9 0.059(4) 0.045(3) 0.050(3) 0.006(3) -0.007(3) -0.005(3)
C1A 0.034(3) 0.040(3) 0.036(3) 0.001(2) -0.008(2) -0.004(2)
C35 0.076(6) 0.200(12) 0.145(9) 0.128(9) 0.024(7) 0.015(8)
C24 0.038(3) 0.061(4) 0.041(3) 0.011(3) 0.006(3) 0.011(3)
C9A 0.046(3) 0.045(3) 0.040(3) 0.005(2) 0.000(3) -0.007(3)
C8A 0.057(4) 0.046(3) 0.038(3) 0.009(2) -0.010(3) -0.010(3)
C23 0.046(4) 0.066(4) 0.059(4) 0.029(3) 0.010(3) 0.002(3)
C3 0.034(3) 0.047(3) 0.044(3) 0.007(2) 0.003(2) -0.004(2)
C4 0.035(3) 0.054(3) 0.054(3) 0.017(3) 0.005(3) 0.005(3)
C28 0.045(3) 0.056(3) 0.042(3) 0.002(3) -0.005(3) 0.000(3)
C22 0.047(4) 0.054(3) 0.059(4) 0.017(3) 0.003(3) 0.001(3)
C8 0.072(4) 0.044(3) 0.048(3) 0.006(3) 0.004(3) 0.005(3)
C36 0.113(7) 0.077(5) 0.087(5) 0.044(4) 0.056(5) 0.040(5)
C32 0.144(8) 0.056(4) 0.073(5) 0.012(4) 0.025(5) 0.013(5)
C31 0.114(7) 0.056(4) 0.060(4) 0.019(3) 0.011(4) 0.000(4)
C33 0.127(8) 0.087(6) 0.107(7) 0.023(5) -0.025(7) -0.016(6)
C37 0.124(7) 0.109(6) 0.091(6) 0.028(5) 0.002(5) -0.042(6)
O4A 0.035(2) 0.069(3) 0.067(3) 0.017(2) -0.0051(19) 0.0070(19)
O4 0.037(2) 0.062(3) 0.089(3) 0.008(2) 0.007(2) 0.0076(19)

loop_
_atom_type_symbol
_atom_type_description
_atom_type_scat_dispersion_real
_atom_type_scat_dispersion_imag
_atom_type_scat_source
C C 0.0181 0.0091 'International Tables Vol C Tables 4.2.6.8 and 6.1.1.4'
H H 0 0 'International Tables Vol C Tables 4.2.6.8 and 6.1.1.4'
N N 0.0311 0.018 'International Tables Vol C Tables 4.2.6.8 and 6.1.1.4'
O O 0.0492 0.0322 'International Tables Vol C Tables 4.2.6.8 and 6.1.1.4'
Co Co -2.3653 3.6143 'International Tables Vol C Tables 4.2.6.8 and 6.1.1.4'

loop_
_geom_angle_atom_site_label_1
_geom_angle_atom_site_label_2
_geom_angle_atom_site_label_3
_geom_angle
O2 Co O2A 168.99(12)
O2 Co N2 88.99(14)
O2A Co N2 94.97(14)
O2 Co N1 100.40(13)
O2A Co N1 90.48(13)
N2 Co N1 77.89(15)
O2 Co O1A 90.83(12)
O2A Co O1A 78.33(12)
N2 Co O1A 101.24(14)
N1 Co O1A 168.70(14)
O2 Co O1 77.88(13)
O2A Co O1 99.96(13)
N2 Co O1 162.88(13)
N1 Co O1 93.57(14)
O1A Co O1 90.01(12)
C1A O1A Co 113.0(3)
C2 O2 Co 116.3(3)
C1 O1 Co 113.0(3)
C2A O2A Co 115.7(3)
C30 N2 C26 118.7(4)
C30 N2 Co 125.3(3)
C26 N2 Co 115.9(3)
C21 N1 C25 118.5(4)
C21 N1 Co 125.9(3)
C25 N1 Co 115.4(3)
C9 C10 C6 120.2(5)
C9 C10 H10 119.9
C6 C10 H10 119.9
C10A C6A C5A 120.6(4)
C10A C6A C1A 120.1(4)
C5A C6A C1A 119.3(4)
C28 C27 C26 119.4(5)
C28 C27 H27 120.3
C26 C27 H27 120.3
C33 C34 C35 116.7(10)
C33 C34 H34 121.7
C35 C34 H34 121.7
O1 C1 C6 123.0(4)
O1 C1 C2 116.2(4)
C6 C1 C2 120.8(5)
C10 C6 C5 119.9(5)
C10 C6 C1 121.1(5)
C5 C6 C1 119.0(4)
N2 C30 C29 123.1(5)
N2 C30 H30 118.5
C29 C30 H30 118.5
O2 C2 C3 126.0(4)
O2 C2 C1 116.2(4)
C3 C2 C1 117.8(5)
C8A C7A C5A 120.2(5)
C8A C7A H7A 119.9
C5A C7A H7A 119.9
O2A C2A C3A 126.0(4)
O2A C2A C1A 115.0(4)
C3A C2A C1A 119.1(4)
C7A C5A C6A 119.1(5)
C7A C5A C4A 120.4(5)
C6A C5A C4A 120.5(4)
N1 C21 C22 123.4(5)
N1 C21 H21 118.3
C22 C21 H21 118.3
O4A C4A C3A 122.2(5)
O4A C4A C5A 119.0(5)
C3A C4A C5A 118.8(4)
N1 C25 C24 121.2(5)
N1 C25 C26 115.7(4)
C24 C25 C26 123.1(5)
C28 C29 C30 117.9(5)
C28 C29 H29 121.1
C30 C29 H29 121.1
C7 C5 C6 119.2(5)
C7 C5 C4 120.6(5)
C6 C5 C4 120.2(5)
C5 C7 C8 120.7(5)
C5 C7 H7 119.6
C8 C7 H7 119.6
N2 C26 C27 121.1(4)
N2 C26 C25 115.0(4)
C27 C26 C25 123.9(4)
C9A C10A C6A 119.5(5)
C9A C10A H10A 120.2
C6A C10A H10A 120.2
C2A C3A C4A 122.6(5)
C2A C3A H3A 118.7
C4A C3A H3A 118.7
C10 C9 C8 120.2(5)
C10 C9 H9 119.9
C8 C9 H9 119.9
O1A C1A C6A 122.5(4)
O1A C1A C2A 117.9(4)
C6A C1A C2A 119.6(4)
C36 C35 C34 118.8(9)
C36 C35 H35 120.6
C34 C35 H35 120.6
C23 C24 C25 118.7(5)
C23 C24 H24 120.7
C25 C24 H24 120.7
C10A C9A C8A 120.0(5)
C10A C9A H9A 120.0
C8A C9A H9A 120.0
C7A C8A C9A 120.5(5)
C7A C8A H8A 119.8
C9A C8A H8A 119.8
C22 C23 C24 120.0(5)
C22 C23 H23 120.0
C24 C23 H23 120.0
C2 C3 C4 122.8(5)
C2 C3 H3 118.6
C4 C3 H3 118.6
O4 C4 C3 121.5(5)
O4 C4 C5 119.4(5)
C3 C4 C5 119.2(5)
C27 C28 C29 119.7(5)
C27 C28 H28 120.1
C29 C28 H28 120.1
C23 C22 C21 118.1(5)
C23 C22 H22 120.9
C21 C22 H22 120.9
C7 C8 C9 119.8(5)
C7 C8 H8 120.1
C9 C8 H8 120.1
C31 C36 C35 119.3(9)
C31 C36 H36 120.3
C35 C36 H36 120.3
C33 C32 C31 120.8(9)
C33 C32 H32 119.6
C31 C32 H32 119.6
C32 C31 C36 120.3(8)
C32 C31 C37 118.5(9)
C36 C31 C37 121.3(8)
C32 C33 C34 124.2(10)
C32 C33 H33 117.9
C34 C33 H33 117.9
C31 C37 H37A 109.5
C31 C37 H37B 109.5
H37A C37 H37B 109.5
C31 C37 H37C 109.5
H37A C37 H37C 109.5
H37B C37 H37C 109.5

loop_
_geom_bond_atom_site_label_1
_geom_bond_atom_site_label_2
_geom_bond_distance
Co O2 2.019(3)
Co O2A 2.032(3)
Co N2 2.092(4)
Co N1 2.108(4)
Co O1A 2.139(3)
Co O1 2.153(3)
O1A C1A 1.234(5)
O2 C2 1.281(5)
O1 C1 1.249(5)
O2A C2A 1.299(5)
N2 C30 1.317(6)
N2 C26 1.361(6)
N1 C21 1.328(6)
N1 C25 1.348(6)
C10 C9 1.372(7)
C10 C6 1.394(6)
C10 H10 0.9500
C6A C10A 1.393(6)
C6A C5A 1.397(6)
C6A C1A 1.475(6)
C27 C28 1.371(7)
C27 C26 1.383(7)
C27 H27 0.9500
C34 C33 1.373(11)
C34 C35 1.440(13)
C34 H34 0.9500
C1 C6 1.455(7)
C1 C2 1.506(6)
C6 C5 1.400(6)
C30 C29 1.395(7)
C30 H30 0.9500
C2 C3 1.380(6)
C7A C8A 1.381(7)
C7A C5A 1.394(6)
C7A H7A 0.9500
C2A C3A 1.369(6)
C2A C1A 1.507(6)
C5A C4A 1.500(7)
C21 C22 1.385(7)
C21 H21 0.9500
C4A O4A 1.240(5)
C4A C3A 1.441(6)
C25 C24 1.407(6)
C25 C26 1.479(6)
C29 C28 1.378(7)
C29 H29 0.9500
C5 C7 1.382(7)
C5 C4 1.495(7)
C7 C8 1.385(7)
C7 H7 0.9500
C10A C9A 1.387(6)
C10A H10A 0.9500
C3A H3A 0.9500
C9 C8 1.392(7)
C9 H9 0.9500
C35 C36 1.427(11)
C35 H35 0.9500
C24 C23 1.372(7)
C24 H24 0.9500
C9A C8A 1.392(7)
C9A H9A 0.9500
C8A H8A 0.9500
C23 C22 1.370(7)
C23 H23 0.9500
C3 C4 1.425(7)
C3 H3 0.9500
C4 O4 1.247(6)
C28 H28 0.9500
C22 H22 0.9500
C8 H8 0.9500
C36 C31 1.386(10)
C36 H36 0.9500
C32 C33 1.330(10)
C32 C31 1.364(9)
C32 H32 0.9500
C31 C37 1.478(9)
C33 H33 0.9500
C37 H37A 0.9800
C37 H37B 0.9800
C37 H37C 0.9800
